data_2006145
loop_
_publ_author_name
'Robinson, Paul D.'
'Kolb, Vera M.'
'Colloton, Patricia A.'
'Meyers, Cal Y.'

_publ_section_title
;
 First Example of a Crystalline Urazole Nucleoside with an
 <small>L</small>-Configured Sugar. (1<i>S</i>,2<i>S</i>)-Urazole
 \a-<small>L</small>-Pyranosyl-2-deoxyriboside
;
_journal_issue 5
_journal_name_full 'Acta Crystallographica Section C'
_journal_page_first IUC9700003
_journal_paper_doi 10.1107/S0108270197099514
_journal_volume 53
_journal_year 1997
_chemical_formula_moiety 'C7 H11 N3 O5'
_chemical_formula_sum 'C7 H11 N3 O5'
_chemical_formula_weight 217.19
_chemical_name_systematic
;
1-(2-deoxy-\a-L-erythro-pentopyranosyl) 1-(S),2-(S),
4-triazolidine-3,5-dione
;
_space_group_IT_number 4
_symmetry_cell_setting monoclinic
_symmetry_space_group_name_Hall 'P 2yb'
_symmetry_space_group_name_H-M 'P 1 21 1'
_cell_angle_alpha 90.00
_cell_angle_beta 97.191(8)
_cell_angle_gamma 90.00
_cell_formula_units_Z 2
_cell_length_a 8.5400(11)
_cell_length_b 5.2249(14)
_cell_length_c 10.2686(8)
_cell_measurement_reflns_used 25
_cell_measurement_temperature 296
_cell_measurement_theta_max 24.8
_cell_measurement_theta_min 21.8
_cell_volume 454.59(14)
_computing_cell_refinement 'MSC/AFC Diffractometer Control Software'
_computing_data_collection
;
MSC/AFC Diffractometer Control Software
(Molecular Structure Corporation,1996)
;
_computing_data_reduction
;
TEXSAN PROCESS  (Molecular Structure Corporation, 1995)
;
_computing_molecular_graphics 'TEXSAN ORTEP (Johnson, 1965)'
_computing_publication_material
;
TEXSAN, SHELXL-93, and PLATON (Spek, 1990)
;
_computing_structure_refinement 'TEXSAN LS and SHELXL-93 (Sheldrick, 1993)'
_computing_structure_solution 'TEXSAN SHELXS-86 (Sheldrick, 1986)'
_diffrn_ambient_temperature 296
_diffrn_measurement_device_type 'Rigaku AFC-5S diffractometer'
_diffrn_measurement_method '\w (rate 3\% min^-1^ in \w)'
_diffrn_radiation_monochromator graphite
_diffrn_radiation_source 'X-ray tube'
_diffrn_radiation_type 'Mo K\a'
_diffrn_radiation_wavelength 0.71069
_diffrn_reflns_av_R_equivalents 0.0132
_diffrn_reflns_av_sigmaI/netI 0.0261
_diffrn_reflns_limit_h_max 12
_diffrn_reflns_limit_h_min 0
_diffrn_reflns_limit_k_max 7
_diffrn_reflns_limit_k_min 0
_diffrn_reflns_limit_l_max 15
_diffrn_reflns_limit_l_min -15
_diffrn_reflns_number 1902
_diffrn_reflns_theta_max 32.58
_diffrn_reflns_theta_min 2.00
_diffrn_standards_decay_% 0.40
_diffrn_standards_interval_count 100
_diffrn_standards_number 3
_exptl_absorpt_coefficient_mu 0.136
_exptl_absorpt_correction_T_max 1.0000
_exptl_absorpt_correction_T_min 1.0000
_exptl_absorpt_correction_type none
_exptl_crystal_colour colorless
_exptl_crystal_density_diffrn 1.587
_exptl_crystal_density_meas ?
_exptl_crystal_description prism
_exptl_crystal_F_000 228
_exptl_crystal_size_max 0.51
_exptl_crystal_size_mid 0.34
_exptl_crystal_size_min 0.12
_refine_diff_density_max 0.261
_refine_diff_density_min -0.173
_refine_ls_abs_structure_details
;
Ascertained from the known configuration of the
L-2-deoxyribose substrate.
;
_refine_ls_abs_structure_Flack -0.8(12)
_refine_ls_extinction_coef 0.013(10)
_refine_ls_extinction_method SHELXL
_refine_ls_goodness_of_fit_all 1.042
_refine_ls_goodness_of_fit_obs 1.078
_refine_ls_hydrogen_treatment mixed
_refine_ls_matrix_type full
_refine_ls_number_parameters 153
_refine_ls_number_reflns 1805
_refine_ls_number_restraints 1
_refine_ls_restrained_S_all 1.041
_refine_ls_restrained_S_obs 1.077
_refine_ls_R_factor_all 0.0526
_refine_ls_R_factor_gt 0.0341
_refine_ls_shift/esd_max -0.001
_refine_ls_shift/esd_mean 0.000
_refine_ls_structure_factor_coef Fsqd
_refine_ls_weighting_details 'w=1/[\s^2^(Fo^2^)+(0.0617P)^2^+0.0102P] where P=(Fo^2^+2Fc^2^)/3'
_refine_ls_weighting_scheme calc
_refine_ls_wR_factor_all 0.1019
_refine_ls_wR_factor_ref 0.0914
_reflns_number_gt 1392
_reflns_number_total 1805
_reflns_threshold_expression >2\s(I)
_cod_data_source_file qb0001.cif
_cod_data_source_block default
_cod_depositor_comments
;
The following automatic conversions were performed:

'_exptl_crystal_density_meas' value 'not measured' was changed to '?'
- the value is perceived as not measured.

Automatic conversion script
Id: cif_fix_values 3008 2015-01-20 13:52:24Z robertas 
;
_cod_original_sg_symbol_H-M 'P 21'
_cod_database_code 2006145

loop_
_symmetry_equiv_pos_as_xyz
'x, y, z'
'-x, y+1/2, -z'

loop_
_atom_site_aniso_label
_atom_site_aniso_U_11
_atom_site_aniso_U_22
_atom_site_aniso_U_33
_atom_site_aniso_U_12
_atom_site_aniso_U_13
_atom_site_aniso_U_23
N1 .0290(6) .0371(8) .0249(6) .0008(6) -.0069(4) -.0018(6)
N2 .0325(6) .0409(8) .0227(6) .0053(6) -.0058(5) -.0020(6)
C3 .0281(7) .0446(10) .0296(7) .0032(7) -.0035(6) .0011(8)
N4 .0308(6) .0502(10) .0280(7) .0083(7) -.0091(5) .0032(7)
C5 .0242(6) .0401(9) .0265(7) -.0061(6) -.0066(5) .0023(7)
O6 .0376(6) .0592(9) .0277(6) -.0056(7) -.0109(5) -.0062(7)
O7 .0454(7) .0649(11) .0425(7) .0215(8) -.0035(6) -.0083(8)
C1' .0315(7) .0265(7) .0262(7) -.0007(6) -.0051(5) .0011(6)
C2' .0329(7) .0288(7) .0294(7) .0004(6) -.0023(6) .0059(6)
C3' .0421(8) .0196(7) .0245(6) .0053(6) -.0049(6) -.0013(5)
C4' .0344(7) .0290(8) .0363(8) .0073(7) .0025(6) .0014(7)
C5' .0379(8) .0404(10) .0318(7) .0064(8) .0071(6) .0061(8)
O6' .0338(6) .0272(6) .0320(6) .0022(5) .0007(4) .0062(5)
O7' .0547(8) .0316(7) .0286(6) .0171(7) -.0040(5) .0016(5)
O8' .0472(7) .0282(6) .0472(8) .0001(6) -.0172(6) .0023(6)

loop_
_atom_site_label
_atom_site_fract_x
_atom_site_fract_y
_atom_site_fract_z
_atom_site_U_iso_or_equiv
_atom_site_thermal_displace_type
_atom_site_calc_flag
_atom_site_refinement_flags
_atom_site_occupancy
_atom_site_disorder_group
_atom_site_type_symbol
N1 .7314(2) -.0281(3) .77402(13) .0312(3) Uani d . 1 . N
N2 .7370(2) -.2041(4) .66960(14) .0328(3) Uani d . 1 . N
C3 .8609(2) -.3667(4) .7033(2) .0347(4) Uani d . 1 . C
N4 .9118(2) -.3177(4) .83454(14) .0374(4) Uani d . 1 . N
C5 .8330(2) -.1149(4) .8794(2) .0311(3) Uani d . 1 . C
O6 .8460(2) -.0263(4) .99043(12) .0428(4) Uani d . 1 . O
O7 .9129(2) -.5222(4) .63293(14) .0517(4) Uani d . 1 . O
C1' .5826(2) .0858(3) .7927(2) .0288(3) Uani d . 1 . C
C2' .5048(2) .2162(4) .6695(2) .0309(3) Uani d . 1 . C
C3' .3503(2) .3340(3) .6993(2) .0295(3) Uani d . 1 . C
C4' .2452(2) .1301(4) .7488(2) .0334(3) Uani d . 1 . C
C5' .3364(2) -.0070(4) .8644(2) .0364(4) Uani d . 1 . C
O6' .48370(14) -.1100(2) .83395(12) .0313(3) Uani d . 1 . O
O7' .2752(2) .4548(3) .58403(13) .0391(3) Uani d . 1 . O
O8' .1948(2) -.0540(3) .65050(15) .0428(3) Uani d . 1 . O
H1' .6009(2) .2138(3) .8626(2) .035 Uiso calc R 1 . H
H2'a .4846(2) .0926(4) .5990(2) .037 Uiso calc R 1 . H
H2'b .5736(2) .3482(4) .6423(2) .037 Uiso calc R 1 . H
H3' .3737(2) .4639(3) .7679(2) .035 Uiso calc R 1 . H
H4' .1524(2) .2125(4) .7776(2) .040 Uiso calc R 1 . H
H5'a .3571(2) .1117(4) .9372(2) .044 Uiso calc R 1 . H
H5'b .2722(2) -.1452(4) .8920(2) .044 Uiso calc R 1 . H
H2 .729(3) -.134(6) .588(2) .045(7) Uiso d . 1 . H
H4 .984(3) -.399(7) .884(2) .044(6) Uiso d . 1 . H
H7' .249(4) .595(9) .591(3) .062(9) Uiso d . 1 . H
H8' .140(4) .006(7) .590(3) .063(9) Uiso d . 1 . H

loop_
_atom_type_symbol
_atom_type_description
_atom_type_scat_dispersion_real
_atom_type_scat_dispersion_imag
_atom_type_scat_source
C C 0.0033 0.0016 'International Tables Vol C Tables 4.2.6.8 and 6.1.1.4'
H H 0.0000 0.0000 'International Tables Vol C Tables 4.2.6.8 and 6.1.1.4'
N N 0.0061 0.0033 'International Tables Vol C Tables 4.2.6.8 and 6.1.1.4'
O O 0.0106 0.0060 'International Tables Vol C Tables 4.2.6.8 and 6.1.1.4'

loop_
_geom_angle_atom_site_label_1
_geom_angle_atom_site_label_2
_geom_angle_atom_site_label_3
_geom_angle
_geom_angle_publ_flag
C1' O6' C5' 111.33(14) no
C5 N1 N2 107.7(2) no
C5 N1 C1' 120.83(14) no
N2 N1 C1' 118.89(13) no
C3 N2 N1 108.03(13) no
C5 N4 C3 111.31(15) no
O6' C1' N1 108.03(14) no
O6' C1' C2' 110.92(13) no
N1 C1' C2' 112.21(14) no
C1' C2' C3' 108.37(13) no
O7' C3' C4' 111.41(15) no
O7' C3' C2' 108.93(13) no
C4' C3' C2' 110.29(14) no
O7 C3 N2 126.6(2) no
O7 C3 N4 127.7(2) no
N2 C3 N4 105.7(2) no
O8' C4' C5' 108.4(2) no
O8' C4' C3' 112.09(14) no
C5' C4' C3' 109.0(2) no
O6 C5 N4 128.1(2) no
O6 C5 N1 125.7(2) no
N4 C5 N1 106.20(14) no
O6' C5' C4' 112.55(14) no

loop_
_geom_bond_atom_site_label_1
_geom_bond_atom_site_label_2
_geom_bond_site_symmetry_2
_geom_bond_distance
_geom_bond_publ_flag
O6' C1' . 1.424(2) no
O6' C5' . 1.438(2) no
O6 C5 . 1.222(2) no
O7' C3' . 1.422(2) no
O7 C3 . 1.208(3) no
O8' C4' . 1.421(2) no
N1 C5 . 1.377(2) no
N1 N2 . 1.418(2) no
N1 C1' . 1.437(2) no
N2 C3 . 1.368(2) no
N4 C5 . 1.366(3) no
N4 C3 . 1.387(2) no
C1' C2' . 1.515(2) no
C2' C3' . 1.521(2) no
C3' C4' . 1.521(3) no
C4' C5' . 1.516(2) no

loop_
_geom_hbond_atom_site_label_D
_geom_hbond_atom_site_label_H
_geom_hbond_atom_site_label_A
_geom_hbond_site_symmetry_A
_geom_hbond_distance_DH
_geom_hbond_distance_HA
_geom_hbond_distance_DA
_geom_hbond_angle_DHA
_geom_hbond_publ_flag
N2 H2 O7' 2_646 0.91(2) 1.82(2) 2.723(2) 170(3) no
N4 H4 O6 2_747 0.86(3) 1.93(3) 2.787(2) 170(3) no
O7' H7' O8' 1_565 0.77(5) 2.01(4) 2.764(2) 168(3) no
O8' H8' O7 2_656 0.79(3) 2.28(3) 2.945(2) 142(3) no

loop_
_geom_torsion_atom_site_label_1
_geom_torsion_atom_site_label_2
_geom_torsion_atom_site_label_3
_geom_torsion_atom_site_label_4
_geom_torsion
_geom_torsion_publ_flag
C5 N1 N2 C3 -11.0(2) no
C1' N1 N2 C3 -153.2(2) no
C5' O6' C1' N1 175.56(13) no
C5' O6' C1' C2' -61.1(2) no
C5 N1 C1' O6' -69.2(2) no
N2 N1 C1' O6' 67.9(2) no
C5 N1 C1' C2' 168.2(2) no
N2 N1 C1' C2' -54.6(2) no
O6' C1' C2' C3' 60.0(2) no
N1 C1' C2' C3' -179.09(14) no
C1' C2' C3' O7' -179.36(14) no
C1' C2' C3' C4' -56.8(2) no
N1 N2 C3 O7 -170.9(2) no
N1 N2 C3 N4 9.9(2) no
C5 N4 C3 O7 175.3(2) no
C5 N4 C3 N2 -5.5(2) no
O7' C3' C4' O8' 55.1(2) no
C2' C3' C4' O8' -66.0(2) no
O7' C3' C4' C5' 175.20(14) no
C2' C3' C4' C5' 54.1(2) no
C3 N4 C5 O6 177.9(2) no
C3 N4 C5 N1 -1.2(2) no
N2 N1 C5 O6 -171.8(2) no
C1' N1 C5 O6 -30.5(3) no
N2 N1 C5 N4 7.4(2) no
C1' N1 C5 N4 148.7(2) no
C1' O6' C5' C4' 58.7(2) no
O8' C4' C5' O6' 67.6(2) no
C3' C4' C5' O6' -54.7(2) no

loop_
_cod_related_entry_id
_cod_related_entry_database
_cod_related_entry_code
1 ChemSpider 21186447
